data_1567572
loop_
_publ_author_name
'Takebayashi, Satoshi'
'Fayzullin, Robert R.'
'Bansal, Richa'

_publ_section_title
;
 Direct observation of reversible bond homolysis by 2D EXSY NMR
;
_journal_issue 32
_journal_name_full 'Chemical Science'
_journal_page_first 9202
_journal_page_last 9209
_journal_paper_doi 10.1039/D2SC03028D
_journal_volume 13
_journal_year 2022
_chemical_formula_moiety 'C44 H40 Br4 Co2 N4 O6'
_chemical_formula_sum 'C44 H40 Br4 Co2 N4 O6'
_chemical_formula_weight 1158.30
_space_group_crystal_system triclinic
_space_group_IT_number 2
_space_group_name_Hall '-P 1'
_space_group_name_H-M_alt 'P -1'
_atom_sites_solution_hydrogens geom
_audit_creation_method SHELXL-2018/3
_audit_update_record
;
2022-04-10 deposited with the CCDC.	2022-08-01 downloaded from the CCDC.
;
_cell_angle_alpha 66.4289(10)
_cell_angle_beta 77.1738(11)
_cell_angle_gamma 84.9305(11)
_cell_formula_units_Z 1
_cell_length_a 9.4017(4)
_cell_length_b 10.5681(5)
_cell_length_c 12.6960(6)
_cell_measurement_reflns_used 44331
_cell_measurement_temperature 100(2)
_cell_measurement_theta_max 36.63
_cell_measurement_theta_min 2.55
_cell_volume 1127.35(9)
_computing_cell_refinement 'APEX3 v2021.4-0 (Bruker AXS)'
_computing_data_collection 'APEX3 v2021.4-0 (Bruker AXS)'
_computing_data_reduction 'APEX3 v2021.4-0 (Bruker AXS)'
_computing_molecular_graphics
;
WinGX (Farrugia, 2012); ORTEP-3 (Farrugia, 2012);
PLATON (Spek, 2009); Olex2 (Dolomanov et al., 2009)
;
_computing_publication_material
;
WinGX (Farrugia, 2012); ORTEP-3 (Farrugia, 2012);
PLATON (Spek, 2009); Olex2 (Dolomanov et al., 2009)
;
_computing_structure_refinement 'SHELXL-2018/3 (Sheldrick, 2015)'
_computing_structure_solution 'SHELXT-2018/2 (Sheldrick, 2015)'
_diffrn_ambient_temperature 100(2)
_diffrn_measured_fraction_theta_full 0.980
_diffrn_measured_fraction_theta_max 0.911
_diffrn_measurement_device_type 'Bruker D8 Venture'
_diffrn_measurement_method '\f and \w scans'
_diffrn_radiation_probe x-ray
_diffrn_radiation_type MoK\a
_diffrn_radiation_wavelength 0.71073
_diffrn_reflns_av_R_equivalents 0.0283
_diffrn_reflns_av_unetI/netI 0.0192
_diffrn_reflns_Laue_measured_fraction_full 0.980
_diffrn_reflns_Laue_measured_fraction_max 0.911
_diffrn_reflns_limit_h_max 15
_diffrn_reflns_limit_h_min -15
_diffrn_reflns_limit_k_max 17
_diffrn_reflns_limit_k_min -17
_diffrn_reflns_limit_l_max 21
_diffrn_reflns_limit_l_min -21
_diffrn_reflns_number 73279
_diffrn_reflns_point_group_measured_fraction_full 0.980
_diffrn_reflns_point_group_measured_fraction_max 0.911
_diffrn_reflns_theta_full 25.242
_diffrn_reflns_theta_max 36.751
_diffrn_reflns_theta_min 2.551
_diffrn_source 'microfocus sealed X-ray tube'
_exptl_absorpt_coefficient_mu 4.331
_exptl_absorpt_correction_T_max 0.2168
_exptl_absorpt_correction_T_min 0.1074
_exptl_absorpt_correction_type numerical
_exptl_absorpt_process_details
;
SADABS-2016/2 (Stalke et al., 2015)

 Equivalent reflections defined by point group -1 for scaling and error model
 Restraint esd for equal adjacent scale factors =  0.0060
 Maximum odd and even orders for spherical harmonics =   5   8
 wR2(int) =  0.1017 (selected reflections only, before parameter refinement)
 wR2(int) =  0.0422 (selected reflections only, after parameter refinement)

 Run 2theta R(int) Incid. factors Diffr. factors    K      g   I/s(lim) Total I>2sig(I)
   1  11.0  0.0266  0.593 - 0.890  0.895 - 1.067  0.771  0.0314  31.8   19356   16879
   2  11.0  0.0338  0.840 - 1.044  0.892 - 1.067  0.901  0.0314  31.8    2813    2347
   3  11.0  0.0342  0.736 - 0.788  0.898 - 1.034  0.822  0.0314  31.8    2853    2507
   4  11.0  0.0333  0.995 - 1.108  0.904 - 1.066  0.862  0.0314  31.8    3053    2557
   5  11.0  0.0327  0.945 - 1.031  0.892 - 1.056  0.880  0.0314  31.8    3148    2647
   6  11.0  0.0258  0.698 - 0.986  0.903 - 1.067  0.800  0.0314  31.8    5876    4937
   7  11.0  0.0399  0.674 - 0.812  0.904 - 1.067  0.924  0.0314  31.8    2794    2314
   8  11.0  0.0300  0.857 - 0.982  0.898 - 1.035  0.804  0.0314  31.8    3191    2820
   9  11.0  0.0264  0.562 - 0.922  0.892 - 1.067  0.791  0.0314  31.8   21271   18403
  10  11.0  0.0241  0.757 - 0.953  0.899 - 1.067  0.776  0.0314  31.8    5904    5122
  11  11.0  0.0355  0.999 - 1.086  0.892 - 1.056  0.858  0.0314  31.8    3020    2539
  12f  0.0  0.0957  0.686 - 0.901  0.892 - 1.055  1.844  0.0314  31.8    7015    5031

 0 Overloads replaced by fast scan measurements
 Estimated minimum and maximum transmission:  0.1074  0.2168
 Additional spherical absorption correction applied with mu*r =  0.7360
 3lambda correction factor = 0.00150
;
_exptl_crystal_colour brown
_exptl_crystal_density_diffrn 1.706
_exptl_crystal_description prism
_exptl_crystal_F_000 574
_exptl_crystal_recrystallization_method 'diffusion of pentane to a benzene/THF solution'
_exptl_crystal_size_max 0.359
_exptl_crystal_size_mid 0.257
_exptl_crystal_size_min 0.170
_refine_diff_density_max 1.746
_refine_diff_density_min -1.223
_refine_diff_density_rms 0.079
_refine_ls_extinction_method none
_refine_ls_goodness_of_fit_ref 1.030
_refine_ls_hydrogen_treatment constr
_refine_ls_matrix_type full
_refine_ls_number_parameters 275
_refine_ls_number_reflns 10272
_refine_ls_number_restraints 0
_refine_ls_restrained_S_all 1.030
_refine_ls_R_factor_all 0.0357
_refine_ls_R_factor_gt 0.0291
_refine_ls_shift/su_max 0.002
_refine_ls_shift/su_mean 0.000
_refine_ls_structure_factor_coef Fsqd
_refine_ls_weighting_details 'w=1/[\s^2^(Fo^2^)+(0.0318P)^2^+0.8755P] where P=(Fo^2^+2Fc^2^)/3'
_refine_ls_weighting_scheme calc
_refine_ls_wR_factor_gt 0.0718
_refine_ls_wR_factor_ref 0.0749
_reflns_Friedel_coverage 0.000
_reflns_number_gt 9006
_reflns_number_total 10272
_reflns_threshold_expression 'I > 2\s(I)'
_cod_data_source_file d2sc03028d4.cif
_cod_data_source_block st0102
_cod_database_code 1567572
_shelx_shelxl_version_number 2018/3
_shelx_space_group_comment
;
The symmetry employed for this shelxl refinement is uniquely defined
by the following loop, which should always be used as a source of
symmetry information in preference to the above space-group names.
They are only intended as comments.
;
_shelx_estimated_absorpt_t_min 0.305
_shelx_estimated_absorpt_t_max 0.526

loop_
_space_group_symop_operation_xyz
'x, y, z'
'-x, -y, -z'

loop_
_atom_site_label
_atom_site_type_symbol
_atom_site_fract_x
_atom_site_fract_y
_atom_site_fract_z
_atom_site_U_iso_or_equiv
_atom_site_adp_type
_atom_site_occupancy
_atom_site_site_symmetry_order
_atom_site_calc_flag
_atom_site_refinement_flags_posn
_atom_site_refinement_flags_adp
_atom_site_refinement_flags_occupancy
_atom_site_disorder_assembly
_atom_site_disorder_group
Br1 Br 1.07540(2) 0.32523(2) 0.02403(2) 0.03673(5) Uani 1 1 d . . . . .
Br2 Br 0.48457(2) 0.32545(2) 1.12570(2) 0.02861(4) Uani 1 1 d . . . . .
Co1 Co 0.59766(2) 0.39777(2) 0.53732(2) 0.01296(3) Uani 1 1 d . . . . .
O4 O 0.35374(12) 0.22608(11) 0.56354(11) 0.0264(2) Uani 1 1 d . . . . .
O5 O 0.77330(12) 0.54513(11) 0.30027(10) 0.0295(2) Uani 1 1 d . . . . .
O6 O 0.59486(13) 0.52538(11) 0.70535(10) 0.02507(19) Uani 1 1 d . . . . .
N1 N 0.79415(12) 0.16358(11) 0.53915(9) 0.01685(17) Uani 1 1 d . . . . .
N2 N 0.70222(13) 0.15218(11) 0.71546(9) 0.01873(18) Uani 1 1 d . . . . .
C1 C 0.71049(12) 0.23206(11) 0.60036(10) 0.01440(17) Uani 1 1 d . . . . .
C2 C 0.84850(17) 0.02970(14) 0.61383(12) 0.0250(3) Uani 1 1 d . . . . .
H2A H 0.956295 0.029301 0.600982 0.030 Uiso 1 1 calc R U . . .
H2B H 0.816602 -0.047020 0.598511 0.030 Uiso 1 1 calc R U . . .
C3 C 0.77919(17) 0.01900(14) 0.73740(12) 0.0244(3) Uani 1 1 d . . . . .
H3A H 0.710286 -0.059574 0.778678 0.029 Uiso 1 1 calc R U . . .
H3B H 0.854146 0.008432 0.784141 0.029 Uiso 1 1 calc R U . . .
C4 C 0.44860(14) 0.29526(12) 0.55266(11) 0.0181(2) Uani 1 1 d . . . . .
C5 C 0.70935(14) 0.48352(13) 0.39325(12) 0.0195(2) Uani 1 1 d . . . . .
C6 C 0.59744(13) 0.47120(12) 0.64245(11) 0.01768(19) Uani 1 1 d . . . . .
C11 C 0.85199(13) 0.21301(12) 0.41561(10) 0.01629(19) Uani 1 1 d . . . . .
C12 C 0.78416(15) 0.17576(13) 0.34466(11) 0.0194(2) Uani 1 1 d . . . . .
C13 C 0.85191(16) 0.21127(15) 0.22674(12) 0.0237(2) Uani 1 1 d . . . . .
H13 H 0.808483 0.186580 0.176814 0.028 Uiso 1 1 calc R U . . .
C14 C 0.98281(16) 0.28271(15) 0.18338(12) 0.0239(2) Uani 1 1 d . . . . .
C15 C 1.04894(15) 0.32161(15) 0.25291(12) 0.0235(2) Uani 1 1 d . . . . .
H15 H 1.137913 0.371909 0.220499 0.028 Uiso 1 1 calc R U . . .
C16 C 0.98387(13) 0.28634(13) 0.37119(12) 0.0194(2) Uani 1 1 d . . . . .
C17 C 0.64019(18) 0.10128(16) 0.39249(14) 0.0277(3) Uani 1 1 d . . . . .
H17A H 0.639720 0.030913 0.471453 0.041 Uiso 1 1 calc R U . . .
H17B H 0.625736 0.056947 0.341021 0.041 Uiso 1 1 calc R U . . .
H17C H 0.561278 0.167432 0.396165 0.041 Uiso 1 1 calc R U . . .
C18 C 1.05307(16) 0.32810(18) 0.44829(15) 0.0291(3) Uani 1 1 d . . . . .
H18A H 0.988854 0.392794 0.474323 0.044 Uiso 1 1 calc R U . . .
H18B H 1.147084 0.372690 0.404024 0.044 Uiso 1 1 calc R U . . .
H18C H 1.068447 0.246052 0.516852 0.044 Uiso 1 1 calc R U . . .
C21 C 0.64824(14) 0.19265(13) 0.81191(10) 0.0183(2) Uani 1 1 d . . . . .
C22 C 0.50373(14) 0.16502(13) 0.87313(11) 0.0192(2) Uani 1 1 d . . . . .
C23 C 0.45616(15) 0.20612(14) 0.96704(11) 0.0216(2) Uani 1 1 d . . . . .
H23 H 0.358129 0.189767 1.009426 0.026 Uiso 1 1 calc R U . . .
C24 C 0.55167(16) 0.27049(14) 0.99823(11) 0.0223(2) Uani 1 1 d . . . . .
C25 C 0.69568(16) 0.29578(15) 0.93897(12) 0.0226(2) Uani 1 1 d . . . . .
H25 H 0.759547 0.339681 0.962359 0.027 Uiso 1 1 calc R U . . .
C26 C 0.74600(15) 0.25616(14) 0.84465(11) 0.0207(2) Uani 1 1 d . . . . .
C27 C 0.39681(16) 0.09524(15) 0.84124(13) 0.0246(2) Uani 1 1 d . . . . .
H27A H 0.341350 0.025749 0.912802 0.037 Uiso 1 1 calc R U . . .
H27B H 0.449851 0.050416 0.789810 0.037 Uiso 1 1 calc R U . . .
H27C H 0.329654 0.164152 0.800344 0.037 Uiso 1 1 calc R U . . .
C28 C 0.90033(17) 0.28865(18) 0.77682(14) 0.0291(3) Uani 1 1 d . . . . .
H28A H 0.947597 0.342294 0.807049 0.044 Uiso 1 1 calc R U . . .
H28B H 0.899876 0.342405 0.693608 0.044 Uiso 1 1 calc R U . . .
H28C H 0.954082 0.202438 0.785596 0.044 Uiso 1 1 calc R U . . .

loop_
_atom_site_aniso_label
_atom_site_aniso_U_11
_atom_site_aniso_U_22
_atom_site_aniso_U_33
_atom_site_aniso_U_23
_atom_site_aniso_U_13
_atom_site_aniso_U_12
Br1 0.03156(8) 0.05177(11) 0.01722(6) -0.00937(6) 0.00084(5) 0.01348(7)
Br2 0.03547(8) 0.03380(8) 0.01962(6) -0.01639(5) -0.00283(5) 0.00660(6)
Co1 0.01242(6) 0.01238(6) 0.01494(7) -0.00652(5) -0.00364(5) 0.00358(4)
O4 0.0247(5) 0.0194(4) 0.0358(6) -0.0081(4) -0.0120(4) -0.0013(3)
O5 0.0249(5) 0.0243(5) 0.0264(5) -0.0025(4) 0.0036(4) 0.0065(4)
O6 0.0336(5) 0.0233(4) 0.0243(5) -0.0143(4) -0.0108(4) 0.0070(4)
N1 0.0197(4) 0.0151(4) 0.0142(4) -0.0062(3) -0.0023(3) 0.0072(3)
N2 0.0235(5) 0.0171(4) 0.0141(4) -0.0065(3) -0.0035(3) 0.0084(3)
C1 0.0137(4) 0.0149(4) 0.0152(4) -0.0070(3) -0.0029(3) 0.0030(3)
C2 0.0340(7) 0.0194(5) 0.0171(5) -0.0063(4) -0.0034(5) 0.0142(5)
C3 0.0320(7) 0.0198(5) 0.0163(5) -0.0053(4) -0.0032(5) 0.0122(5)
C4 0.0179(5) 0.0155(5) 0.0215(5) -0.0069(4) -0.0070(4) 0.0039(4)
C5 0.0167(5) 0.0172(5) 0.0224(5) -0.0069(4) -0.0035(4) 0.0055(4)
C6 0.0181(5) 0.0165(5) 0.0190(5) -0.0076(4) -0.0054(4) 0.0045(4)
C11 0.0179(5) 0.0149(4) 0.0152(4) -0.0069(4) -0.0019(4) 0.0053(3)
C12 0.0233(5) 0.0174(5) 0.0182(5) -0.0089(4) -0.0028(4) 0.0022(4)
C13 0.0283(6) 0.0262(6) 0.0175(5) -0.0109(5) -0.0041(4) 0.0052(5)
C14 0.0240(6) 0.0262(6) 0.0158(5) -0.0061(4) -0.0006(4) 0.0089(5)
C15 0.0179(5) 0.0251(6) 0.0213(5) -0.0060(5) 0.0002(4) 0.0047(4)
C16 0.0153(5) 0.0213(5) 0.0206(5) -0.0085(4) -0.0025(4) 0.0045(4)
C17 0.0328(7) 0.0277(6) 0.0251(6) -0.0132(5) -0.0020(5) -0.0089(5)
C18 0.0198(6) 0.0403(8) 0.0298(7) -0.0154(6) -0.0056(5) -0.0031(5)
C21 0.0210(5) 0.0186(5) 0.0140(4) -0.0066(4) -0.0029(4) 0.0062(4)
C22 0.0212(5) 0.0195(5) 0.0159(5) -0.0071(4) -0.0032(4) 0.0045(4)
C23 0.0223(5) 0.0239(5) 0.0168(5) -0.0087(4) -0.0008(4) 0.0052(4)
C24 0.0280(6) 0.0231(5) 0.0156(5) -0.0095(4) -0.0027(4) 0.0058(4)
C25 0.0260(6) 0.0252(6) 0.0179(5) -0.0102(4) -0.0046(4) 0.0018(4)
C26 0.0215(5) 0.0235(5) 0.0158(5) -0.0075(4) -0.0030(4) 0.0033(4)
C27 0.0243(6) 0.0274(6) 0.0219(6) -0.0097(5) -0.0048(5) 0.0008(5)
C28 0.0230(6) 0.0403(8) 0.0244(6) -0.0149(6) -0.0004(5) -0.0025(5)

loop_
_atom_type_symbol
_atom_type_description
_atom_type_scat_dispersion_real
_atom_type_scat_dispersion_imag
_atom_type_scat_source
C C 0.0033 0.0016 'International Tables Vol C Tables 4.2.6.8 and 6.1.1.4'
H H 0.0000 0.0000 'International Tables Vol C Tables 4.2.6.8 and 6.1.1.4'
N N 0.0061 0.0033 'International Tables Vol C Tables 4.2.6.8 and 6.1.1.4'
O O 0.0106 0.0060 'International Tables Vol C Tables 4.2.6.8 and 6.1.1.4'
Co Co 0.3494 0.9721 'International Tables Vol C Tables 4.2.6.8 and 6.1.1.4'
Br Br -0.2901 2.4595 'International Tables Vol C Tables 4.2.6.8 and 6.1.1.4'

loop_
_geom_angle_atom_site_label_1
_geom_angle_atom_site_label_2
_geom_angle_atom_site_label_3
_geom_angle
_geom_angle_site_symmetry_1
_geom_angle_site_symmetry_3
_geom_angle_publ_flag
C4 Co1 C6 120.33(6) . . ?
C4 Co1 C5 118.80(6) . . ?
C6 Co1 C5 116.44(6) . . ?
C4 Co1 C1 90.07(5) . . ?
C6 Co1 C1 99.82(5) . . ?
C5 Co1 C1 101.33(5) . . ?
C4 Co1 Co1 81.04(4) . 2_666 ?
C6 Co1 Co1 82.86(4) . 2_666 ?
C5 Co1 Co1 85.12(4) . 2_666 ?
C1 Co1 Co1 170.82(4) . 2_666 ?
C1 N1 C11 128.19(10) . . ?
C1 N1 C2 113.70(10) . . ?
C11 N1 C2 117.39(9) . . ?
C1 N2 C21 126.63(10) . . ?
C1 N2 C3 113.88(10) . . ?
C21 N2 C3 118.71(10) . . ?
N1 C1 N2 106.92(10) . . ?
N1 C1 Co1 126.55(9) . . ?
N2 C1 Co1 125.83(8) . . ?
N1 C2 C3 102.90(10) . . ?
N1 C2 H2A 111.2 . . ?
C3 C2 H2A 111.2 . . ?
N1 C2 H2B 111.2 . . ?
C3 C2 H2B 111.2 . . ?
H2A C2 H2B 109.1 . . ?
N2 C3 C2 102.48(10) . . ?
N2 C3 H3A 111.3 . . ?
C2 C3 H3A 111.3 . . ?
N2 C3 H3B 111.3 . . ?
C2 C3 H3B 111.3 . . ?
H3A C3 H3B 109.2 . . ?
O4 C4 Co1 178.45(11) . . ?
O5 C5 Co1 175.28(11) . . ?
O6 C6 Co1 176.05(11) . . ?
C12 C11 C16 121.79(11) . . ?
C12 C11 N1 119.48(11) . . ?
C16 C11 N1 118.43(11) . . ?
C11 C12 C13 118.59(12) . . ?
C11 C12 C17 121.22(12) . . ?
C13 C12 C17 120.18(12) . . ?
C14 C13 C12 119.46(13) . . ?
C14 C13 H13 120.3 . . ?
C12 C13 H13 120.3 . . ?
C15 C14 C13 122.05(12) . . ?
C15 C14 Br1 119.28(11) . . ?
C13 C14 Br1 118.66(11) . . ?
C14 C15 C16 119.50(13) . . ?
C14 C15 H15 120.3 . . ?
C16 C15 H15 120.2 . . ?
C15 C16 C11 118.59(12) . . ?
C15 C16 C18 120.50(12) . . ?
C11 C16 C18 120.90(12) . . ?
C12 C17 H17A 109.5 . . ?
C12 C17 H17B 109.5 . . ?
H17A C17 H17B 109.5 . . ?
C12 C17 H17C 109.5 . . ?
H17A C17 H17C 109.5 . . ?
H17B C17 H17C 109.5 . . ?
C16 C18 H18A 109.5 . . ?
C16 C18 H18B 109.5 . . ?
H18A C18 H18B 109.5 . . ?
C16 C18 H18C 109.5 . . ?
H18A C18 H18C 109.5 . . ?
H18B C18 H18C 109.5 . . ?
C22 C21 C26 121.75(11) . . ?
C22 C21 N2 120.38(12) . . ?
C26 C21 N2 117.83(11) . . ?
C23 C22 C21 118.28(12) . . ?
C23 C22 C27 118.69(12) . . ?
C21 C22 C27 123.02(11) . . ?
C24 C23 C22 120.00(12) . . ?
C24 C23 H23 120.0 . . ?
C22 C23 H23 120.0 . . ?
C23 C24 C25 121.81(12) . . ?
C23 C24 Br2 119.22(10) . . ?
C25 C24 Br2 118.97(11) . . ?
C24 C25 C26 119.40(13) . . ?
C24 C25 H25 120.3 . . ?
C26 C25 H25 120.3 . . ?
C25 C26 C21 118.73(12) . . ?
C25 C26 C28 119.65(13) . . ?
C21 C26 C28 121.54(12) . . ?
C22 C27 H27A 109.5 . . ?
C22 C27 H27B 109.5 . . ?
H27A C27 H27B 109.5 . . ?
C22 C27 H27C 109.5 . . ?
H27A C27 H27C 109.5 . . ?
H27B C27 H27C 109.5 . . ?
C26 C28 H28A 109.5 . . ?
C26 C28 H28B 109.5 . . ?
H28A C28 H28B 109.5 . . ?
C26 C28 H28C 109.5 . . ?
H28A C28 H28C 109.5 . . ?
H28B C28 H28C 109.5 . . ?

loop_
_geom_bond_atom_site_label_1
_geom_bond_atom_site_label_2
_geom_bond_distance
_geom_bond_site_symmetry_2
_geom_bond_publ_flag
Br1 C14 1.9008(13) . ?
Br2 C24 1.8943(13) . ?
Co1 C4 1.7759(13) . ?
Co1 C6 1.7918(12) . ?
Co1 C5 1.8053(13) . ?
Co1 C1 1.9392(11) . ?
Co1 Co1 2.7153(3) 2_666 ?
O4 C4 1.1527(16) . ?
O5 C5 1.1481(17) . ?
O6 C6 1.1492(15) . ?
N1 C1 1.3505(14) . ?
N1 C11 1.4300(16) . ?
N1 C2 1.4753(16) . ?
N2 C1 1.3523(15) . ?
N2 C21 1.4299(16) . ?
N2 C3 1.4759(16) . ?
C2 C3 1.5218(19) . ?
C2 H2A 0.9900 . ?
C2 H2B 0.9900 . ?
C3 H3A 0.9900 . ?
C3 H3B 0.9900 . ?
C11 C12 1.3986(18) . ?
C11 C16 1.4021(18) . ?
C12 C13 1.3991(18) . ?
C12 C17 1.504(2) . ?
C13 C14 1.385(2) . ?
C13 H13 0.9500 . ?
C14 C15 1.383(2) . ?
C15 C16 1.3975(19) . ?
C15 H15 0.9500 . ?
C16 C18 1.502(2) . ?
C17 H17A 0.9800 . ?
C17 H17B 0.9800 . ?
C17 H17C 0.9800 . ?
C18 H18A 0.9800 . ?
C18 H18B 0.9800 . ?
C18 H18C 0.9800 . ?
C21 C22 1.3982(18) . ?
C21 C26 1.4035(19) . ?
C22 C23 1.3976(18) . ?
C22 C27 1.506(2) . ?
C23 C24 1.381(2) . ?
C23 H23 0.9500 . ?
C24 C25 1.386(2) . ?
C25 C26 1.3956(18) . ?
C25 H25 0.9500 . ?
C26 C28 1.504(2) . ?
C27 H27A 0.9800 . ?
C27 H27B 0.9800 . ?
C27 H27C 0.9800 . ?
C28 H28A 0.9800 . ?
C28 H28B 0.9800 . ?
C28 H28C 0.9800 . ?

loop_
_geom_torsion_atom_site_label_1
_geom_torsion_atom_site_label_2
_geom_torsion_atom_site_label_3
_geom_torsion_atom_site_label_4
_geom_torsion
_geom_torsion_site_symmetry_1
_geom_torsion_site_symmetry_2
_geom_torsion_site_symmetry_3
_geom_torsion_site_symmetry_4
_geom_torsion_publ_flag
C11 N1 C1 N2 -170.28(12) . . . . ?
C2 N1 C1 N2 -0.39(15) . . . . ?
C11 N1 C1 Co1 18.93(19) . . . . ?
C2 N1 C1 Co1 -171.18(10) . . . . ?
C21 N2 C1 N1 167.70(12) . . . . ?
C3 N2 C1 N1 -2.00(15) . . . . ?
C21 N2 C1 Co1 -21.42(19) . . . . ?
C3 N2 C1 Co1 168.88(10) . . . . ?
C1 N1 C2 C3 2.41(16) . . . . ?
C11 N1 C2 C3 173.47(12) . . . . ?
C1 N2 C3 C2 3.38(16) . . . . ?
C21 N2 C3 C2 -167.20(13) . . . . ?
N1 C2 C3 N2 -3.19(15) . . . . ?
C1 N1 C11 C12 -101.51(15) . . . . ?
C2 N1 C11 C12 88.92(15) . . . . ?
C1 N1 C11 C16 84.73(16) . . . . ?
C2 N1 C11 C16 -84.84(15) . . . . ?
C16 C11 C12 C13 1.03(18) . . . . ?
N1 C11 C12 C13 -172.51(11) . . . . ?
C16 C11 C12 C17 -177.92(12) . . . . ?
N1 C11 C12 C17 8.54(18) . . . . ?
C11 C12 C13 C14 -0.47(19) . . . . ?
C17 C12 C13 C14 178.49(13) . . . . ?
C12 C13 C14 C15 -0.6(2) . . . . ?
C12 C13 C14 Br1 178.27(10) . . . . ?
C13 C14 C15 C16 1.1(2) . . . . ?
Br1 C14 C15 C16 -177.77(10) . . . . ?
C14 C15 C16 C11 -0.49(19) . . . . ?
C14 C15 C16 C18 -179.64(13) . . . . ?
C12 C11 C16 C15 -0.54(18) . . . . ?
N1 C11 C16 C15 173.06(11) . . . . ?
C12 C11 C16 C18 178.60(12) . . . . ?
N1 C11 C16 C18 -7.80(17) . . . . ?
C1 N2 C21 C22 95.86(16) . . . . ?
C3 N2 C21 C22 -94.89(15) . . . . ?
C1 N2 C21 C26 -86.18(16) . . . . ?
C3 N2 C21 C26 83.07(16) . . . . ?
C26 C21 C22 C23 1.89(18) . . . . ?
N2 C21 C22 C23 179.77(11) . . . . ?
C26 C21 C22 C27 -179.12(12) . . . . ?
N2 C21 C22 C27 -1.24(18) . . . . ?
C21 C22 C23 C24 -0.88(19) . . . . ?
C27 C22 C23 C24 -179.92(12) . . . . ?
C22 C23 C24 C25 -0.3(2) . . . . ?
C22 C23 C24 Br2 179.92(10) . . . . ?
C23 C24 C25 C26 0.4(2) . . . . ?
Br2 C24 C25 C26 -179.75(10) . . . . ?
C24 C25 C26 C21 0.6(2) . . . . ?
C24 C25 C26 C28 177.43(13) . . . . ?
C22 C21 C26 C25 -1.73(19) . . . . ?
N2 C21 C26 C25 -179.67(11) . . . . ?
C22 C21 C26 C28 -178.55(13) . . . . ?
N2 C21 C26 C28 3.52(19) . . . . ?
